data_1564817
loop_
_publ_author_name
'Somov, N.V.'
'Chausov, F.F.'
'Zakirova, R.M.'
'Fedotova, I.V.'

_publ_section_title
;
 Synthesis and Structure of Cobalt(II) Complexes with
 Nitrilotris(methylenephosphonic) Acid [Co(H2O)3{NH(CH2PO3H)3}] and
 Na4[Co{N(CH2PO3)3}] 13H2O
;
_journal_issue 12
_journal_name_full
;
 Russian Journal of Coordination Chemistry
;
_journal_page_first 798
_journal_page_last 804
_journal_paper_doi 10.1134/S1070328415110081
_journal_volume 41
_journal_year 2015
_chemical_formula_sum 'C3 H13 Co N O12 P3'
_chemical_formula_weight 406.98
_space_group_IT_number 14
_space_group_name_Hall '-P 2ybc'
_space_group_name_H-M_alt 'P 1 21/c 1'
_symmetry_cell_setting monoclinic
_symmetry_Int_Tables_number 14
_symmetry_space_group_name_Hall '-P 2ybc'
_symmetry_space_group_name_H-M 'P 1 21/c 1'
_atom_sites_solution_hydrogens difmap
_audit_creation_date 2015-01-12T11:25:22-00:00
_audit_creation_method 'WinGX routine CIF_UPDATE'
_cell_angle_alpha 90
_cell_angle_beta 115.778(3)
_cell_angle_gamma 90
_cell_formula_units_Z 4
_cell_length_a 9.2092(2)
_cell_length_b 16.0540(2)
_cell_length_c 9.7445(2)
_cell_measurement_reflns_used 18103
_cell_measurement_temperature 293(2)
_cell_measurement_theta_max 35.104
_cell_measurement_theta_min 3.594
_cell_volume 1297.30(5)
_computing_cell_refinement
;
        CrysAlisPro, Agilent Technologies,
        Version 1.171.37.35 (release 13-08-2014 CrysAlis171 .NET)
        (compiled Aug 13 2014,18:06:01)
;
_computing_data_collection
;
        CrysAlisPro, Agilent Technologies,
        Version 1.171.37.35 (release 13-08-2014 CrysAlis171 .NET)
        (compiled Aug 13 2014,18:06:01)
;
_computing_data_reduction
;
        CrysAlisPro, Agilent Technologies,
        Version 1.171.37.35 (release 13-08-2014 CrysAlis171 .NET)
        (compiled Aug 13 2014,18:06:01)
;
_computing_structure_refinement 'SHELXL-2014/7 (Sheldrick, 2014)'
_diffrn_ambient_temperature 293(2)
_diffrn_detector 'CCD plate'
_diffrn_detector_area_resol_mean 16.0302
_diffrn_detector_type Sapphire3
_diffrn_measured_fraction_theta_full 0.992
_diffrn_measured_fraction_theta_max 0.947
_diffrn_measurement_device 'four-circle diffractometer'
_diffrn_measurement_device_type 'Xcalibur, Sapphire3, Gemini'
_diffrn_measurement_method '\w scans'
_diffrn_orient_matrix_UB_11 0.0248344
_diffrn_orient_matrix_UB_12 0.0279973
_diffrn_orient_matrix_UB_13 -0.0419585
_diffrn_orient_matrix_UB_21 0.0715328
_diffrn_orient_matrix_UB_22 -0.0235482
_diffrn_orient_matrix_UB_23 0.0198126
_diffrn_orient_matrix_UB_31 -0.0398032
_diffrn_orient_matrix_UB_32 -0.0247913
_diffrn_orient_matrix_UB_33 -0.0661711
_diffrn_radiation_monochromator graphite
_diffrn_radiation_probe x-ray
_diffrn_radiation_type MoK\a
_diffrn_radiation_wavelength 0.71073
_diffrn_reflns_av_R_equivalents 0.0265
_diffrn_reflns_av_unetI/netI 0.035
_diffrn_reflns_Laue_measured_fraction_full 0.992
_diffrn_reflns_Laue_measured_fraction_max 0.947
_diffrn_reflns_limit_h_max 14
_diffrn_reflns_limit_h_min -14
_diffrn_reflns_limit_k_max 25
_diffrn_reflns_limit_k_min -25
_diffrn_reflns_limit_l_max 15
_diffrn_reflns_limit_l_min -15
_diffrn_reflns_number 33238
_diffrn_reflns_point_group_measured_fraction_full 0.992
_diffrn_reflns_point_group_measured_fraction_max 0.947
_diffrn_reflns_theta_full 25.242
_diffrn_reflns_theta_max 35.174
_diffrn_reflns_theta_min 3.44
_diffrn_source 'Enhance (Mo) X-ray Source'
_exptl_absorpt_coefficient_mu 1.755
_exptl_absorpt_correction_T_max 0.885
_exptl_absorpt_correction_T_min 0.791
_exptl_absorpt_correction_type analytical
_exptl_absorpt_process_details
;
        CrysAlisPro, Agilent Technologies,
        Version 1.171.37.35 (release 13-08-2014 CrysAlis171 .NET)
        (compiled Aug 13 2014,18:06:01)
Analytical numeric absorption correction using a multifaceted crystal
                        model based on expressions derived by R.C. Clark & J.S.
        (Clark, R. C. & Reid, J. S. (1995). Acta Cryst. A51, 887-897)
        Empirical absorption correction using spherical harmonics,
 implemented in SCALE3 ABSPACK scaling algorithm.
;
_exptl_crystal_density_diffrn 2.084
_exptl_crystal_description prism
_exptl_crystal_F_000 824
_exptl_crystal_size_max 0.2283
_exptl_crystal_size_mid 0.116
_exptl_crystal_size_min 0.0991
_refine_diff_density_max 0.855
_refine_diff_density_min -0.342
_refine_diff_density_rms 0.084
_refine_ls_extinction_method none
_refine_ls_goodness_of_fit_ref 1.087
_refine_ls_hydrogen_treatment refall
_refine_ls_matrix_type full
_refine_ls_number_parameters 233
_refine_ls_number_reflns 5468
_refine_ls_number_restraints 0
_refine_ls_restrained_S_all 1.087
_refine_ls_R_factor_all 0.03
_refine_ls_R_factor_gt 0.0258
_refine_ls_shift/su_max 0.002
_refine_ls_shift/su_mean 0
_refine_ls_structure_factor_coef Fsqd
_refine_ls_weighting_details 'w=1/[\s^2^(Fo^2^)+(0.0344P)^2^+0.6452P] where P=(Fo^2^+2Fc^2^)/3'
_refine_ls_weighting_scheme calc
_refine_ls_wR_factor_gt 0.0684
_refine_ls_wR_factor_ref 0.0704
_reflns_Friedel_coverage 0
_reflns_number_gt 4977
_reflns_number_total 5468
_reflns_threshold_expression 'I > 2\s(I)'
_cod_data_source_file tmptsagf5cz
_cod_data_source_block co(ii)atmp
_cod_original_sg_symbol_H-M 'P 21/c'
_cod_database_code 1564817

loop_
_symmetry_equiv_pos_as_xyz
'x, y, z'
'-x, y+1/2, -z+1/2'
'-x, -y, -z'
'x, -y-1/2, z-1/2'

loop_
_atom_site_label
_atom_site_type_symbol
_atom_site_fract_x
_atom_site_fract_y
_atom_site_fract_z
_atom_site_U_iso_or_equiv
_atom_site_adp_type
_atom_site_occupancy
_atom_site_site_symmetry_order
_atom_site_calc_flag
_atom_site_refinement_flags_posn
_atom_site_refinement_flags_adp
_atom_site_refinement_flags_occupancy
_atom_site_disorder_assembly
_atom_site_disorder_group
C1 C -0.10777(14) 0.56050(7) 0.22061(14) 0.01417(19) Uani 1 1 d . . . . .
C2 C -0.33222(14) 0.53606(7) 0.29148(13) 0.01437(19) Uani 1 1 d . . . . .
C3 C -0.32475(14) 0.83078(7) 0.66415(13) 0.01403(19) Uani 1 1 d . . . . .
N1 N -0.28275(12) 0.57825(6) 0.18043(11) 0.01180(15) Uani 1 1 d . . . . .
O1 O 0.00656(12) 0.61453(6) 0.51546(10) 0.01678(16) Uani 1 1 d . . . . .
O2 O 0.06774(13) 0.79787(6) 0.83028(11) 0.02065(18) Uani 1 1 d . . . . .
O3 O -0.60139(11) 0.60503(6) 0.29651(11) 0.01712(16) Uani 1 1 d . . . . .
O4 O -0.62703(12) 0.53221(6) 0.05462(11) 0.01896(17) Uani 1 1 d . . . . .
O5 O -0.58254(13) 0.45092(6) 0.29450(12) 0.02081(18) Uani 1 1 d . . . . .
O6 O -0.44466(12) 0.82447(6) 0.35627(11) 0.02020(17) Uani 1 1 d . . . . .
O7 O 0.25294(13) 0.65408(7) 0.83770(13) 0.0249(2) Uani 1 1 d . . . . .
O8 O -0.15652(12) 0.77593(6) 0.50908(11) 0.01941(17) Uani 1 1 d . . . . .
O9 O -0.38534(15) 0.69201(6) 0.51512(12) 0.0264(2) Uani 1 1 d . . . . .
O10 O 0.19691(12) 0.56103(7) 0.41405(12) 0.02227(19) Uani 1 1 d . . . . .
O11 O -0.08368(15) 0.63687(8) 0.77514(14) 0.0256(2) Uani 1 1 d . . . . .
O13 O 0.19698(18) 0.77517(9) 0.60847(15) 0.0367(3) Uani 1 1 d . . . . .
P1 P 0.04565(4) 0.61700(2) 0.38124(3) 0.01197(6) Uani 1 1 d . . . . .
P2 P -0.55132(4) 0.53320(2) 0.22532(3) 0.01212(6) Uani 1 1 d . . . . .
P3 P -0.32508(4) 0.78050(2) 0.49601(3) 0.01335(6) Uani 1 1 d . . . . .
Co1 Co 0.04087(2) 0.70846(2) 0.67163(2) 0.01360(4) Uani 1 1 d . . . . .
H1 H -0.254(2) 0.8016(11) 0.756(2) 0.015(4) Uiso 1 1 d . . . . .
H2 H -0.424(2) 0.8252(12) 0.656(2) 0.020(4) Uiso 1 1 d . . . . .
H3 H -0.082(4) 0.649(2) 0.850(4) 0.069(10) Uiso 1 1 d . . . . .
H4 H -0.160(4) 0.6195(18) 0.725(4) 0.054(8) Uiso 1 1 d . . . . .
H5 H 0.248(3) 0.8073(17) 0.657(3) 0.046(7) Uiso 1 1 d . . . . .
H6 H 0.183(3) 0.7666(15) 0.514(3) 0.039(6) Uiso 1 1 d . . . . .
H7 H 0.333(3) 0.6647(17) 0.830(3) 0.046(7) Uiso 1 1 d . . . . .
H8 H 0.264(3) 0.6151(15) 0.904(3) 0.037(6) Uiso 1 1 d . . . . .
H9 H -0.096(2) 0.5705(12) 0.133(2) 0.017(4) Uiso 1 1 d . . . . .
H10 H -0.098(2) 0.5046(13) 0.235(2) 0.025(5) Uiso 1 1 d . . . . .
H11 H -0.331(2) 0.5494(12) 0.095(2) 0.018(4) Uiso 1 1 d . . . . .
H12 H -0.273(2) 0.5639(12) 0.398(2) 0.021(4) Uiso 1 1 d . . . . .
H13 H -0.293(2) 0.4768(11) 0.295(2) 0.015(4) Uiso 1 1 d . . . . .

loop_
_atom_site_aniso_label
_atom_site_aniso_U_11
_atom_site_aniso_U_22
_atom_site_aniso_U_33
_atom_site_aniso_U_23
_atom_site_aniso_U_13
_atom_site_aniso_U_12
C1 0.0124(4) 0.0156(5) 0.0152(5) -0.0025(4) 0.0066(4) 0.0000(4)
C2 0.0136(5) 0.0156(4) 0.0142(5) 0.0042(4) 0.0064(4) 0.0007(4)
C3 0.0150(5) 0.0126(4) 0.0157(5) -0.0017(4) 0.0078(4) -0.0013(4)
N1 0.0116(4) 0.0126(4) 0.0111(4) 0.0001(3) 0.0048(3) -0.0004(3)
O1 0.0207(4) 0.0177(4) 0.0144(4) -0.0023(3) 0.0099(3) -0.0028(3)
O2 0.0265(5) 0.0170(4) 0.0153(4) -0.0025(3) 0.0062(4) 0.0059(3)
O3 0.0176(4) 0.0157(4) 0.0195(4) -0.0026(3) 0.0095(3) 0.0013(3)
O4 0.0202(4) 0.0204(4) 0.0136(4) -0.0022(3) 0.0049(3) -0.0007(3)
O5 0.0263(5) 0.0159(4) 0.0263(5) 0.0016(3) 0.0171(4) -0.0032(3)
O6 0.0173(4) 0.0222(4) 0.0177(4) 0.0045(3) 0.0044(3) 0.0020(3)
O7 0.0159(4) 0.0286(5) 0.0280(5) 0.0097(4) 0.0075(4) 0.0044(4)
O8 0.0169(4) 0.0248(4) 0.0167(4) -0.0007(3) 0.0075(3) 0.0050(3)
O9 0.0351(6) 0.0155(4) 0.0212(5) -0.0005(3) 0.0053(4) -0.0078(4)
O10 0.0151(4) 0.0277(5) 0.0265(5) 0.0096(4) 0.0114(4) 0.0073(3)
O11 0.0233(5) 0.0315(5) 0.0240(5) -0.0016(4) 0.0123(4) -0.0064(4)
O13 0.0475(7) 0.0460(7) 0.0230(5) -0.0157(5) 0.0213(5) -0.0315(6)
P1 0.01130(12) 0.01352(12) 0.01070(12) 0.00108(9) 0.00444(10) -0.00036(9)
P2 0.01279(12) 0.01200(12) 0.01272(12) -0.00077(9) 0.00662(10) -0.00112(9)
P3 0.01380(13) 0.01230(12) 0.01230(12) -0.00157(9) 0.00414(10) 0.00034(9)
Co1 0.01407(8) 0.01437(7) 0.01220(7) -0.00126(5) 0.00556(6) 0.00061(5)

loop_
_atom_type_symbol
_atom_type_description
_atom_type_scat_dispersion_real
_atom_type_scat_dispersion_imag
_atom_type_scat_source
C C 0.0033 0.0016 'International Tables Vol C Tables 4.2.6.8 and 6.1.1.4'
H H 0 0 'International Tables Vol C Tables 4.2.6.8 and 6.1.1.4'
N N 0.0061 0.0033 'International Tables Vol C Tables 4.2.6.8 and 6.1.1.4'
O O 0.0106 0.006 'International Tables Vol C Tables 4.2.6.8 and 6.1.1.4'
P P 0.1023 0.0942 'International Tables Vol C Tables 4.2.6.8 and 6.1.1.4'
Co Co 0.3494 0.9721 'International Tables Vol C Tables 4.2.6.8 and 6.1.1.4'

loop_
_exptl_crystal_face_index_h
_exptl_crystal_face_index_k
_exptl_crystal_face_index_l
_exptl_crystal_face_perp_dist
-1 -8 -11 0.0554
10 -11 1 0.0776
2 -12 9 0.0707
-11 7 11 0.0406
1 3 12 0.0355
2 14 9 0.0582
13 -2 -6 0.0706
9 -11 -11 0.0722
-10 7 -3 0.0233
0 14 -10 0.0625
11 9 -9 0.0694
-10 -10 10 0.0479

loop_
_geom_angle_atom_site_label_1
_geom_angle_atom_site_label_2
_geom_angle_atom_site_label_3
_geom_angle
_geom_angle_site_symmetry_1
_geom_angle_site_symmetry_3
_geom_angle_publ_flag
N1 C1 P1 117.91(8) . . ?
N1 C2 P2 112.93(8) . . ?
N1 C3 P3 115.14(8) 4_576 . ?
C3 N1 C2 111.66(9) 4_575 . ?
C3 N1 C1 114.05(9) 4_575 . ?
C2 N1 C1 110.55(9) . . ?
P1 O1 Co1 127.22(5) . . ?
P1 O2 Co1 154.44(6) 4_576 . ?
P3 O8 Co1 127.40(6) . . ?
O2 P1 O1 115.58(6) 4_575 . ?
O2 P1 O10 110.70(6) 4_575 . ?
O1 P1 O10 109.60(6) . . ?
O2 P1 C1 109.54(6) 4_575 . ?
O1 P1 C1 110.12(5) . . ?
O10 P1 C1 100.21(6) . . ?
O4 P2 O3 115.37(6) . . ?
O4 P2 O5 112.66(6) . . ?
O3 P2 O5 107.17(5) . . ?
O4 P2 C2 107.49(6) . . ?
O3 P2 C2 109.10(5) . . ?
O5 P2 C2 104.48(5) . . ?
O8 P3 O6 114.98(6) . . ?
O8 P3 O9 110.61(6) . . ?
O6 P3 O9 112.08(6) . . ?
O8 P3 C3 110.30(6) . . ?
O6 P3 C3 108.66(6) . . ?
O9 P3 C3 99.02(6) . . ?
O2 Co1 O1 177.02(4) . . ?
O2 Co1 O13 89.44(5) . . ?
O1 Co1 O13 93.53(4) . . ?
O2 Co1 O7 86.75(4) . . ?
O1 Co1 O7 93.27(4) . . ?
O13 Co1 O7 84.95(6) . . ?
O2 Co1 O8 89.36(4) . . ?
O1 Co1 O8 90.90(4) . . ?
O13 Co1 O8 89.67(5) . . ?
O7 Co1 O8 173.38(4) . . ?
O2 Co1 O11 86.26(5) . . ?
O1 Co1 O11 90.77(4) . . ?
O13 Co1 O11 169.86(5) . . ?
O7 Co1 O11 85.64(5) . . ?
O8 Co1 O11 99.45(4) . . ?

loop_
_geom_bond_atom_site_label_1
_geom_bond_atom_site_label_2
_geom_bond_distance
_geom_bond_site_symmetry_2
_geom_bond_publ_flag
C1 N1 1.5108(15) . ?
C1 P1 1.8291(12) . ?
C2 N1 1.5053(15) . ?
C2 P2 1.8324(12) . ?
C3 N1 1.5014(15) 4_576 ?
C3 P3 1.8254(12) . ?
N1 C3 1.5015(15) 4_575 ?
O1 P1 1.5004(9) . ?
O1 Co1 2.0668(9) . ?
O2 P1 1.4979(10) 4_576 ?
O2 Co1 2.0442(9) . ?
O3 P2 1.5173(9) . ?
O4 P2 1.4982(10) . ?
O5 P2 1.5654(10) . ?
O6 P3 1.5036(10) . ?
O7 Co1 2.1086(11) . ?
O8 P3 1.5031(10) . ?
O8 Co1 2.1171(10) . ?
O9 P3 1.5654(10) . ?
O10 P1 1.5693(10) . ?
O11 Co1 2.1587(11) . ?
O13 Co1 2.0887(12) . ?
P1 O2 1.4979(10) 4_575 ?
